data_4066011
loop_
_publ_author_name
'Drinkel, Emma'
'Brice\~no, Alexander'
'Dorta, Reto'
'Dorta, Romano'

_publ_section_title
;
 Hemilabile P-Alkene Ligands in Chiral Rhodium and Copper Complexes:
 Catalytic Asymmetric 1,4 Additions to Enones. 2&#x2020;,(1)
;
_journal_issue 11
_journal_name_full Organometallics
_journal_page_first 2503
_journal_paper_doi 10.1021/om100248u
_journal_volume 29
_journal_year 2010
_chemical_absolute_configuration ad
_chemical_formula_moiety 'C68 H44 Cl N2 O4 P2 Rh, 2(C2 H3 N)'
_chemical_formula_sum 'C72 H50 Cl N4 O4 P2 Rh'
_chemical_formula_weight 1235.46
_chemical_name_systematic
; 
 ? 
;
_space_group_IT_number 4
_symmetry_cell_setting monoclinic
_symmetry_space_group_name_Hall 'P 2yb'
_symmetry_space_group_name_H-M 'P 1 21 1'
_atom_sites_solution_hydrogens geom
_atom_sites_solution_primary direct
_atom_sites_solution_secondary difmap
_audit_creation_method SHELXL-97
_cell_angle_alpha 90.00
_cell_angle_beta 117.416(5)
_cell_angle_gamma 90.00
_cell_formula_units_Z 2
_cell_length_a 13.369(4)
_cell_length_b 18.019(4)
_cell_length_c 13.741(4)
_cell_measurement_reflns_used 1320
_cell_measurement_temperature 293(2)
_cell_measurement_theta_max 27.76
_cell_measurement_theta_min 1.66
_cell_volume 2938.4(14)
_computing_cell_refinement 'CrystalClear (Rigaku, 2002)'
_computing_data_collection 'CrystalClear (Rigaku, 2002)'
_computing_data_reduction 'CrystalStructure (Rigaku/MSC, 2004)'
_computing_molecular_graphics
;
SHELXLTL-NT (Bruker, 1998)
;
_computing_publication_material
; 
SHELXLTL-NT (Bruker, 1998) and PLATON (Spek, 2003).
;
_computing_structure_refinement 'SHELXLTL-NT (Bruker, 1998)'
_computing_structure_solution 'SHELXLTL-NT (Bruker, 1998)'
_diffrn_ambient_temperature 293(2)
_diffrn_detector_area_resol_mean 14.6306
_diffrn_measured_fraction_theta_full 0.989
_diffrn_measured_fraction_theta_max 0.825
_diffrn_measurement_device
;
Mercury (2x2 bin mode)
;
_diffrn_measurement_device_type 'Rigaku AFC7S Mercury'
_diffrn_measurement_method '\w '
_diffrn_radiation_detector CCD
_diffrn_radiation_monochromator graphite
_diffrn_radiation_source 'normal-focus sealed tube'
_diffrn_radiation_type MoK\a
_diffrn_radiation_wavelength 0.71070
_diffrn_reflns_av_R_equivalents 0.0521
_diffrn_reflns_av_sigmaI/netI 0.0777
_diffrn_reflns_limit_h_max 15
_diffrn_reflns_limit_h_min -15
_diffrn_reflns_limit_k_max 17
_diffrn_reflns_limit_k_min -21
_diffrn_reflns_limit_l_max 15
_diffrn_reflns_limit_l_min -15
_diffrn_reflns_number 33295
_diffrn_reflns_theta_full 25.00
_diffrn_reflns_theta_max 28.08
_diffrn_reflns_theta_min 1.76
_diffrn_standards_decay_% 0
_diffrn_standards_interval_count 0
_diffrn_standards_interval_time 0
_diffrn_standards_number 0
_exptl_absorpt_coefficient_mu 0.446
_exptl_absorpt_correction_T_max 0.921
_exptl_absorpt_correction_T_min 0.879
_exptl_absorpt_correction_type multi-scan
_exptl_absorpt_process_details 'Jacobson, R. (1998) Private communication'
_exptl_crystal_colour red
_exptl_crystal_density_diffrn 1.396
_exptl_crystal_density_method 'not measured'
_exptl_crystal_description prism
_exptl_crystal_F_000 1268
_exptl_crystal_size_max 0.26
_exptl_crystal_size_mid 0.23
_exptl_crystal_size_min 0.18
_refine_diff_density_max 0.627
_refine_diff_density_min -0.593
_refine_diff_density_rms 0.067
_refine_ls_abs_structure_details 'Flack H D (1983), Acta Cryst. A39, 876-881'
_refine_ls_abs_structure_Flack -0.03(3)
_refine_ls_extinction_method none
_refine_ls_goodness_of_fit_ref 1.089
_refine_ls_hydrogen_treatment constr
_refine_ls_matrix_type full
_refine_ls_number_parameters 751
_refine_ls_number_reflns 11092
_refine_ls_number_restraints 5
_refine_ls_restrained_S_all 1.089
_refine_ls_R_factor_all 0.0863
_refine_ls_R_factor_gt 0.0507
_refine_ls_shift/su_max 0.001
_refine_ls_shift/su_mean 0.000
_refine_ls_structure_factor_coef Fsqd
_refine_ls_weighting_details 'calc w=1/[\s^2^(Fo^2^)+(0.0380P)^2^+1.4614P] where P=(Fo^2^+2Fc^2^)/3'
_refine_ls_weighting_scheme calc
_refine_ls_wR_factor_gt 0.0955
_refine_ls_wR_factor_ref 0.1166
_reflns_number_gt 7896
_reflns_number_total 11092
_reflns_threshold_expression >2sigma(I)
_cod_data_source_file om100248u_si_012.cif
_cod_data_source_block shelxle
_cod_depositor_comments
;
The following automatic conversions were performed:

'_symmetry_cell_setting' value 'Monoclinic' changed to 'monoclinic'
according to /home/saulius/struct/CIF-dictionaries/cif_core.dic
dictionary named 'cif_core.dic' version 2.4.1 from 2010-06-29.

Automatic conversion script
Id: cif_fix_values 1715 2011-07-08 13:25:40Z adriana 
;
_cod_original_cell_volume 2938.3(14)
_cod_original_sg_symbol_H-M P21
_cod_database_code 4066011

loop_
_symmetry_equiv_pos_as_xyz
'x, y, z'
'-x, y+1/2, -z'

loop_
_atom_site_label
_atom_site_type_symbol
_atom_site_fract_x
_atom_site_fract_y
_atom_site_fract_z
_atom_site_U_iso_or_equiv
_atom_site_adp_type
_atom_site_occupancy
_atom_site_symmetry_multiplicity
_atom_site_calc_flag
_atom_site_refinement_flags
_atom_site_disorder_assembly
_atom_site_disorder_group
Rh1 Rh 0.58274(3) 0.31436(2) 0.82476(4) 0.05030(13) Uani 1 1 d . . .
Cl1 Cl 0.38623(12) 0.28352(9) 0.74851(16) 0.0750(5) Uani 1 1 d . . .
P2 P 0.76051(12) 0.33619(7) 0.90706(12) 0.0450(4) Uani 1 1 d . . .
P1 P 0.58707(12) 0.24231(7) 0.69372(12) 0.0438(3) Uani 1 1 d . . .
O1 O 0.7123(3) 0.23259(17) 0.7054(3) 0.0431(8) Uani 1 1 d . . .
O2 O 0.5526(3) 0.15746(19) 0.7011(3) 0.0472(9) Uani 1 1 d . . .
O3 O 0.8157(3) 0.40020(17) 0.8636(3) 0.0459(9) Uani 1 1 d . . .
O4 O 0.8435(3) 0.26651(18) 0.9296(3) 0.0447(9) Uani 1 1 d . . .
N1 N 0.4978(4) 0.2591(2) 0.5632(4) 0.0486(12) Uani 1 1 d . . .
N2 N 0.8038(4) 0.3737(2) 1.0339(4) 0.0511(12) Uani 1 1 d . . .
C1 C 0.7551(4) 0.1686(3) 0.6816(4) 0.0410(12) Uani 1 1 d . . .
C2 C 0.7998(5) 0.1759(3) 0.6075(5) 0.0473(13) Uani 1 1 d . . .
H2 H 0.7968 0.2217 0.5750 0.057 Uiso 1 1 calc R . .
C3 C 0.8468(5) 0.1175(3) 0.5830(5) 0.0574(15) Uani 1 1 d . . .
H3 H 0.8792 0.1234 0.5364 0.069 Uiso 1 1 calc R . .
C4 C 0.8468(5) 0.0465(3) 0.6287(4) 0.0505(14) Uani 1 1 d . . .
C5 C 0.8875(6) -0.0172(4) 0.5979(5) 0.072(2) Uani 1 1 d . . .
H5 H 0.9193 -0.0121 0.5507 0.086 Uiso 1 1 calc R . .
C6 C 0.8807(7) -0.0853(4) 0.6360(6) 0.086(2) Uani 1 1 d . . .
H6 H 0.9063 -0.1268 0.6137 0.103 Uiso 1 1 calc R . .
C7 C 0.8355(6) -0.0931(4) 0.7085(6) 0.080(2) Uani 1 1 d . . .
H7 H 0.8296 -0.1401 0.7333 0.096 Uiso 1 1 calc R . .
C8 C 0.7993(5) -0.0325(3) 0.7442(5) 0.0581(16) Uani 1 1 d . . .
H8 H 0.7715 -0.0385 0.7944 0.070 Uiso 1 1 calc R . .
C9 C 0.8044(5) 0.0390(3) 0.7045(4) 0.0455(13) Uani 1 1 d . . .
C10 C 0.7630(4) 0.1040(3) 0.7363(4) 0.0408(12) Uani 1 1 d . . .
C11 C 0.7280(5) 0.1015(3) 0.8260(4) 0.0434(13) Uani 1 1 d . . .
C12 C 0.6241(4) 0.1273(3) 0.8064(4) 0.0434(13) Uani 1 1 d . . .
C13 C 0.5840(5) 0.1290(3) 0.8844(5) 0.0565(15) Uani 1 1 d . . .
H13 H 0.5114 0.1448 0.8666 0.068 Uiso 1 1 calc R . .
C14 C 0.6566(6) 0.1064(4) 0.9872(6) 0.0627(18) Uani 1 1 d . . .
H14 H 0.6310 0.1052 1.0397 0.075 Uiso 1 1 calc R . .
C15 C 0.7685(5) 0.0845(3) 1.0188(5) 0.0485(14) Uani 1 1 d . . .
C16 C 0.8460(6) 0.0686(3) 1.1280(5) 0.0579(16) Uani 1 1 d . . .
H16 H 0.8228 0.0712 1.1821 0.070 Uiso 1 1 calc R . .
C17 C 0.9552(6) 0.0491(3) 1.1564(5) 0.0615(17) Uani 1 1 d . . .
H17 H 1.0054 0.0394 1.2293 0.074 Uiso 1 1 calc R . .
C18 C 0.9910(5) 0.0439(3) 1.0756(5) 0.0572(16) Uani 1 1 d . . .
H18 H 1.0644 0.0295 1.0943 0.069 Uiso 1 1 calc R . .
C19 C 0.9171(5) 0.0604(3) 0.9686(5) 0.0490(14) Uani 1 1 d . . .
H19 H 0.9425 0.0584 0.9160 0.059 Uiso 1 1 calc R . .
C20 C 0.8054(5) 0.0798(3) 0.9363(4) 0.0426(13) Uani 1 1 d . . .
C21 C 0.4934(4) 0.3324(3) 0.5217(4) 0.0450(13) Uani 1 1 d . . .
C22 C 0.4479(5) 0.3889(3) 0.5569(5) 0.0629(17) Uani 1 1 d . . .
H22 H 0.4181 0.3784 0.6047 0.075 Uiso 1 1 calc R . .
C23 C 0.4465(6) 0.4619(3) 0.5209(6) 0.073(2) Uani 1 1 d . . .
H23 H 0.4163 0.5000 0.5448 0.088 Uiso 1 1 calc R . .
C24 C 0.4897(6) 0.4763(4) 0.4508(6) 0.070(2) Uani 1 1 d . . .
H24 H 0.4896 0.5246 0.4272 0.084 Uiso 1 1 calc R . .
C25 C 0.5331(6) 0.4209(4) 0.4148(5) 0.0651(19) Uani 1 1 d . . .
H25 H 0.5619 0.4324 0.3666 0.078 Uiso 1 1 calc R . .
C26 C 0.5360(5) 0.3463(3) 0.4481(5) 0.0541(16) Uani 1 1 d . . .
C27 C 0.5845(5) 0.2891(3) 0.4085(5) 0.0592(16) Uani 1 1 d . . .
H27 H 0.6430 0.3039 0.3941 0.071 Uiso 1 1 calc R . .
C28 C 0.5553(6) 0.2186(4) 0.3904(5) 0.0614(18) Uani 1 1 d . . .
H28 H 0.5973 0.1890 0.3673 0.074 Uiso 1 1 calc R . .
C29 C 0.4650(6) 0.1822(3) 0.4024(5) 0.0603(18) Uani 1 1 d . . .
C30 C 0.4029(8) 0.1268(3) 0.3277(6) 0.087(3) Uani 1 1 d . . .
H30 H 0.4257 0.1094 0.2773 0.104 Uiso 1 1 calc R . .
C31 C 0.3092(8) 0.0981(4) 0.3288(7) 0.097(3) Uani 1 1 d . . .
H31 H 0.2676 0.0622 0.2773 0.116 Uiso 1 1 calc R . .
C32 C 0.2744(7) 0.1206(4) 0.4036(7) 0.089(3) Uani 1 1 d . . .
H32 H 0.2098 0.1007 0.4025 0.107 Uiso 1 1 calc R . .
C33 C 0.3378(6) 0.1743(4) 0.4819(6) 0.078(2) Uani 1 1 d . . .
H33 H 0.3154 0.1902 0.5333 0.094 Uiso 1 1 calc R . .
C34 C 0.4334(5) 0.2033(3) 0.4823(5) 0.0553(17) Uani 1 1 d . . .
C35 C 0.8524(4) 0.3830(3) 0.7860(4) 0.0401(12) Uani 1 1 d . . .
C36 C 0.7889(5) 0.4114(3) 0.6798(5) 0.0503(14) Uani 1 1 d . . .
H36 H 0.7235 0.4383 0.6623 0.060 Uiso 1 1 calc R . .
C37 C 0.8241(5) 0.3992(3) 0.6035(5) 0.0540(15) Uani 1 1 d . . .
H37 H 0.7850 0.4209 0.5347 0.065 Uiso 1 1 calc R . .
C38 C 0.9196(5) 0.3540(3) 0.6260(5) 0.0536(15) Uani 1 1 d . . .
C39 C 0.9511(6) 0.3346(4) 0.5449(5) 0.0647(18) Uani 1 1 d . . .
H39 H 0.9122 0.3548 0.4750 0.078 Uiso 1 1 calc R . .
C40 C 1.0370(6) 0.2871(4) 0.5668(6) 0.072(2) Uani 1 1 d . . .
H40 H 1.0565 0.2751 0.5118 0.087 Uiso 1 1 calc R . .
C41 C 1.0964(5) 0.2559(4) 0.6699(6) 0.0629(17) Uani 1 1 d . . .
H41 H 1.1550 0.2230 0.6836 0.075 Uiso 1 1 calc R . .
C42 C 1.0693(4) 0.2734(3) 0.7514(5) 0.0499(13) Uani 1 1 d . . .
H42 H 1.1094 0.2516 0.8200 0.060 Uiso 1 1 calc R . .
C43 C 0.9808(4) 0.3243(3) 0.7339(4) 0.0431(12) Uani 1 1 d . . .
C44 C 0.9488(4) 0.3424(3) 0.8174(4) 0.0379(12) Uani 1 1 d . . .
C45 C 1.0127(3) 0.3149(3) 0.9302(4) 0.0381(10) Uani 1 1 d . . .
C46 C 0.9616(4) 0.2754(3) 0.9798(4) 0.0406(12) Uani 1 1 d . . .
C47 C 1.0212(5) 0.2362(3) 1.0789(4) 0.0476(14) Uani 1 1 d . . .
H47 H 0.9831 0.2068 1.1068 0.057 Uiso 1 1 calc R . .
C48 C 1.1352(5) 0.2421(3) 1.1328(5) 0.0536(15) Uani 1 1 d . . .
H48 H 1.1752 0.2147 1.1965 0.064 Uiso 1 1 calc R . .
C49 C 1.1948(4) 0.2889(3) 1.0945(5) 0.0480(14) Uani 1 1 d . . .
C50 C 1.3120(5) 0.2999(3) 1.1529(5) 0.0607(17) Uani 1 1 d . . .
H50 H 1.3533 0.2736 1.2175 0.073 Uiso 1 1 calc R . .
C51 C 1.3656(5) 0.3475(3) 1.1176(6) 0.0697(19) Uani 1 1 d . . .
H51 H 1.4430 0.3542 1.1583 0.084 Uiso 1 1 calc R . .
C52 C 1.3057(5) 0.3871(3) 1.0197(5) 0.0593(16) Uani 1 1 d . . .
H52 H 1.3431 0.4205 0.9962 0.071 Uiso 1 1 calc R . .
C53 C 1.1921(4) 0.3766(3) 0.9590(5) 0.0481(14) Uani 1 1 d . . .
H53 H 1.1531 0.4031 0.8943 0.058 Uiso 1 1 calc R . .
C54 C 1.1325(4) 0.3262(3) 0.9924(4) 0.0421(12) Uani 1 1 d . . .
C55 C 0.7658(5) 0.4488(3) 1.0307(5) 0.0589(16) Uani 1 1 d . . .
C56 C 0.8442(7) 0.5048(4) 1.0751(6) 0.082(2) Uani 1 1 d . . .
H56 H 0.9206 0.4937 1.1127 0.098 Uiso 1 1 calc R . .
C57 C 0.8081(9) 0.5771(4) 1.0631(8) 0.100(3) Uani 1 1 d . . .
H57 H 0.8608 0.6148 1.0950 0.120 Uiso 1 1 calc R . .
C58 C 0.6962(9) 0.5950(5) 1.0053(9) 0.109(3) Uani 1 1 d . . .
H58 H 0.6741 0.6445 0.9968 0.130 Uiso 1 1 calc R . .
C59 C 0.6152(8) 0.5394(4) 0.9591(7) 0.090(3) Uani 1 1 d . . .
H59 H 0.5393 0.5515 0.9191 0.108 Uiso 1 1 calc R . .
C60 C 0.6502(6) 0.4638(4) 0.9739(6) 0.0691(18) Uani 1 1 d . . .
C61 C 0.5625(6) 0.4058(4) 0.9307(6) 0.0659(18) Uani 1 1 d . . .
H61 H 0.4859 0.4262 0.8986 0.079 Uiso 1 1 calc R . .
C62 C 0.5713(5) 0.3365(4) 0.9807(6) 0.070(2) Uani 1 1 d . . .
H62 H 0.4995 0.3200 0.9762 0.084 Uiso 1 1 calc R . .
C63 C 0.6681(5) 0.3093(4) 1.0794(5) 0.0614(15) Uani 1 1 d . . .
C64 C 0.6494(7) 0.2599(4) 1.1503(7) 0.079(2) Uani 1 1 d . . .
H64 H 0.5762 0.2473 1.1349 0.095 Uiso 1 1 calc R . .
C65 C 0.7387(9) 0.2308(4) 1.2412(7) 0.092(3) Uani 1 1 d . . .
H65 H 0.7257 0.1981 1.2865 0.110 Uiso 1 1 calc R . .
C66 C 0.8457(9) 0.2497(4) 1.2651(6) 0.090(2) Uani 1 1 d . . .
H66 H 0.9055 0.2299 1.3271 0.108 Uiso 1 1 calc R . .
C67 C 0.8673(6) 0.2973(4) 1.1997(5) 0.0663(18) Uani 1 1 d . . .
H67 H 0.9410 0.3100 1.2170 0.080 Uiso 1 1 calc R . .
C68 C 0.7775(5) 0.3266(3) 1.1070(5) 0.0567(15) Uani 1 1 d . . .
N1S N 0.6546(7) 0.0499(4) 0.2811(7) 0.120(3) Uani 1 1 d . . .
C1S C 0.7129(7) 0.0021(4) 0.2943(6) 0.075(2) Uani 1 1 d . . .
C2S C 0.7891(6) -0.0583(4) 0.3113(6) 0.091(2) Uani 1 1 d . . .
H2SA H 0.8034 -0.0838 0.3779 0.136 Uiso 1 1 calc R . .
H2SB H 0.8586 -0.0395 0.3167 0.136 Uiso 1 1 calc R . .
H2SC H 0.7561 -0.0922 0.2507 0.136 Uiso 1 1 calc R . .
C4SA C 0.3015(6) 0.0626(4) 0.7179(6) 0.192(13) Uiso 0.46 1 d PRD A 1
H4SA H 0.2969 0.0626 0.7856 0.288 Uiso 0.46 1 calc PR B 1
H4SB H 0.3335 0.1087 0.7106 0.288 Uiso 0.46 1 calc PR C 1
H4SC H 0.3482 0.0222 0.7177 0.288 Uiso 0.46 1 calc PR D 1
C3SA C 0.1893(18) 0.0542(19) 0.6269(16) 0.134(9) Uiso 0.46 1 d PD A 1
N2SA N 0.1156(14) 0.0448(16) 0.5494(16) 0.153(10) Uiso 0.46 1 d PD A 1
C4S C 0.222(2) 0.0279(17) 0.6735(19) 0.207(14) Uiso 0.54 1 d PD E 2
H4SD H 0.2806 0.0605 0.7214 0.310 Uiso 0.54 1 calc PR E 2
H4SE H 0.2538 -0.0127 0.6523 0.310 Uiso 0.54 1 calc PR E 2
H4SF H 0.1814 0.0092 0.7109 0.310 Uiso 0.54 1 calc PR E 2
C3S C 0.142(3) 0.070(3) 0.573(2) 0.218(17) Uiso 0.54 1 d PD E 2
N2S N 0.0690(17) 0.0756(11) 0.4937(16) 0.155(7) Uiso 0.54 1 d PD E 2

loop_
_atom_site_aniso_label
_atom_site_aniso_U_11
_atom_site_aniso_U_22
_atom_site_aniso_U_33
_atom_site_aniso_U_23
_atom_site_aniso_U_13
_atom_site_aniso_U_12
Rh1 0.0359(2) 0.0563(2) 0.0614(3) -0.0071(2) 0.0247(2) -0.0010(2)
Cl1 0.0364(8) 0.0892(12) 0.0973(13) -0.0068(9) 0.0289(9) -0.0016(7)
P2 0.0396(8) 0.0499(9) 0.0501(9) -0.0046(6) 0.0246(7) -0.0015(6)
P1 0.0348(8) 0.0427(8) 0.0494(9) 0.0010(6) 0.0155(7) 0.0008(6)
O1 0.035(2) 0.041(2) 0.053(2) -0.0037(16) 0.0193(18) -0.0031(15)
O2 0.039(2) 0.047(2) 0.052(2) 0.0040(17) 0.0177(19) -0.0021(16)
O3 0.046(2) 0.042(2) 0.060(3) -0.0005(17) 0.033(2) -0.0013(16)
O4 0.040(2) 0.044(2) 0.050(2) 0.0023(17) 0.0216(19) -0.0017(16)
N1 0.039(3) 0.041(3) 0.048(3) 0.002(2) 0.005(2) -0.001(2)
N2 0.054(3) 0.047(3) 0.054(3) -0.009(2) 0.026(3) -0.007(2)
C1 0.035(3) 0.041(3) 0.043(3) -0.005(2) 0.014(3) 0.001(2)
C2 0.044(3) 0.049(3) 0.051(4) 0.000(3) 0.024(3) -0.002(2)
C3 0.061(4) 0.073(4) 0.042(4) -0.002(3) 0.026(3) 0.005(3)
C4 0.057(4) 0.055(4) 0.036(3) 0.002(3) 0.019(3) 0.010(3)
C5 0.084(5) 0.080(5) 0.056(4) -0.001(4) 0.036(4) 0.032(4)
C6 0.131(7) 0.063(5) 0.073(5) 0.011(4) 0.055(5) 0.043(4)
C7 0.119(6) 0.054(4) 0.065(5) 0.010(3) 0.043(5) 0.027(4)
C8 0.076(4) 0.055(4) 0.050(4) 0.005(3) 0.034(3) 0.012(3)
C9 0.051(3) 0.037(3) 0.042(3) 0.003(2) 0.016(3) 0.010(2)
C10 0.038(3) 0.043(3) 0.038(3) -0.003(2) 0.014(3) -0.001(2)
C11 0.048(3) 0.038(3) 0.047(3) 0.002(2) 0.024(3) -0.001(2)
C12 0.042(3) 0.041(3) 0.050(4) 0.006(2) 0.024(3) 0.003(2)
C13 0.049(4) 0.061(4) 0.071(5) 0.006(3) 0.037(4) 0.002(3)
C14 0.066(5) 0.075(4) 0.069(5) 0.012(4) 0.049(4) 0.008(3)
C15 0.061(4) 0.048(3) 0.042(3) 0.002(2) 0.028(3) 0.001(3)
C16 0.081(5) 0.057(4) 0.039(4) 0.002(3) 0.031(4) 0.000(3)
C17 0.071(5) 0.055(4) 0.047(4) 0.005(3) 0.018(4) 0.009(3)
C18 0.067(4) 0.051(4) 0.047(4) 0.003(3) 0.020(3) 0.012(3)
C19 0.056(4) 0.048(3) 0.043(3) 0.004(2) 0.023(3) 0.009(3)
C20 0.048(3) 0.037(3) 0.043(3) 0.002(2) 0.021(3) 0.002(2)
C21 0.037(3) 0.037(3) 0.046(3) 0.000(2) 0.006(3) -0.001(2)
C22 0.053(4) 0.061(4) 0.056(4) 0.000(3) 0.009(3) 0.005(3)
C23 0.076(5) 0.045(4) 0.081(5) 0.008(3) 0.020(4) 0.009(3)
C24 0.059(4) 0.043(4) 0.082(5) 0.006(3) 0.009(4) -0.003(3)
C25 0.065(5) 0.061(4) 0.049(4) 0.018(3) 0.009(3) -0.006(3)
C26 0.040(3) 0.054(4) 0.047(4) 0.000(3) 0.002(3) -0.006(3)
C27 0.054(4) 0.063(4) 0.048(4) 0.002(3) 0.013(3) 0.002(3)
C28 0.059(4) 0.067(4) 0.050(4) 0.004(3) 0.017(3) 0.011(3)
C29 0.072(5) 0.042(4) 0.044(4) 0.005(3) 0.007(3) 0.010(3)
C30 0.117(7) 0.042(4) 0.061(5) -0.004(3) 0.007(5) -0.004(4)
C31 0.115(8) 0.058(5) 0.059(5) 0.000(4) -0.010(5) -0.017(5)
C32 0.075(5) 0.062(5) 0.083(6) 0.016(4) -0.004(5) -0.028(4)
C33 0.061(5) 0.071(4) 0.078(5) 0.020(4) 0.012(4) -0.008(3)
C34 0.041(4) 0.040(3) 0.062(4) 0.010(3) 0.005(3) -0.008(3)
C35 0.030(3) 0.044(3) 0.047(3) -0.002(2) 0.019(3) -0.006(2)
C36 0.038(3) 0.047(3) 0.057(4) 0.010(3) 0.014(3) 0.004(2)
C37 0.048(4) 0.059(4) 0.042(4) 0.011(3) 0.010(3) -0.010(3)
C38 0.049(4) 0.062(4) 0.045(4) 0.002(3) 0.018(3) -0.013(3)
C39 0.068(4) 0.088(5) 0.041(4) 0.000(3) 0.027(3) -0.011(4)
C40 0.071(5) 0.103(6) 0.060(5) -0.016(4) 0.044(4) -0.020(4)
C41 0.046(4) 0.076(4) 0.068(5) -0.013(3) 0.028(4) -0.006(3)
C42 0.037(3) 0.061(3) 0.049(4) 0.003(3) 0.018(3) 0.005(3)
C43 0.037(3) 0.040(3) 0.049(3) 0.001(3) 0.017(2) -0.004(2)
C44 0.028(3) 0.047(3) 0.041(3) 0.000(2) 0.018(2) -0.001(2)
C45 0.029(2) 0.041(2) 0.040(3) -0.002(3) 0.012(2) 0.000(3)
C46 0.035(3) 0.046(3) 0.033(3) -0.005(2) 0.009(2) -0.001(2)
C47 0.055(4) 0.042(3) 0.041(3) 0.002(2) 0.017(3) -0.003(2)
C48 0.055(4) 0.052(3) 0.043(3) 0.011(3) 0.014(3) 0.011(3)
C49 0.039(3) 0.047(3) 0.047(3) 0.001(2) 0.011(3) 0.007(2)
C50 0.038(3) 0.068(4) 0.052(4) 0.008(3) 0.000(3) 0.004(3)
C51 0.031(3) 0.075(4) 0.079(5) -0.011(4) 0.005(3) 0.002(3)
C52 0.037(3) 0.076(4) 0.067(4) 0.005(3) 0.026(3) -0.005(3)
C53 0.030(3) 0.056(3) 0.053(4) 0.004(3) 0.015(3) 0.003(2)
C54 0.035(3) 0.040(3) 0.047(3) -0.002(2) 0.015(2) -0.001(2)
C55 0.061(4) 0.058(4) 0.071(4) -0.012(3) 0.042(4) -0.005(3)
C56 0.100(6) 0.066(5) 0.100(6) -0.033(4) 0.063(5) -0.029(4)
C57 0.123(9) 0.065(5) 0.134(8) -0.034(5) 0.079(7) -0.029(5)
C58 0.130(9) 0.065(5) 0.158(9) -0.012(5) 0.090(8) 0.011(6)
C59 0.109(7) 0.071(5) 0.107(7) -0.006(4) 0.064(6) 0.011(5)
C60 0.078(5) 0.064(4) 0.079(5) -0.011(3) 0.048(4) 0.000(4)
C61 0.069(4) 0.061(4) 0.091(5) -0.014(4) 0.057(4) 0.005(3)
C62 0.059(4) 0.100(6) 0.073(5) -0.022(4) 0.049(4) -0.009(4)
C63 0.070(4) 0.069(4) 0.060(4) -0.004(4) 0.043(3) -0.003(4)
C64 0.089(6) 0.091(5) 0.078(6) -0.013(4) 0.055(5) -0.011(4)
C65 0.146(9) 0.079(5) 0.070(6) 0.001(4) 0.066(6) -0.004(6)
C66 0.128(8) 0.091(6) 0.060(5) -0.004(4) 0.050(5) -0.003(5)
C67 0.073(4) 0.078(5) 0.048(4) -0.013(3) 0.028(4) -0.003(3)
C68 0.067(4) 0.063(4) 0.051(4) -0.012(3) 0.036(3) -0.002(3)
N1S 0.113(6) 0.109(6) 0.161(8) 0.010(5) 0.083(6) 0.013(5)
C1S 0.073(5) 0.078(5) 0.087(6) -0.001(4) 0.048(5) 0.000(4)
C2S 0.099(6) 0.095(5) 0.082(6) 0.011(4) 0.045(5) 0.011(5)

loop_
_atom_type_symbol
_atom_type_description
_atom_type_scat_dispersion_real
_atom_type_scat_dispersion_imag
_atom_type_scat_source
C C 0.0033 0.0016 'International Tables Vol C Tables 4.2.6.8 and 6.1.1.4'
H H 0.0000 0.0000 'International Tables Vol C Tables 4.2.6.8 and 6.1.1.4'
N N 0.0061 0.0033 'International Tables Vol C Tables 4.2.6.8 and 6.1.1.4'
O O 0.0106 0.0060 'International Tables Vol C Tables 4.2.6.8 and 6.1.1.4'
P P 0.1023 0.0942 'International Tables Vol C Tables 4.2.6.8 and 6.1.1.4'
Cl Cl 0.1484 0.1585 'International Tables Vol C Tables 4.2.6.8 and 6.1.1.4'
Rh Rh -1.1178 0.9187 'International Tables Vol C Tables 4.2.6.8 and 6.1.1.4'

loop_
_geom_angle_atom_site_label_1
_geom_angle_atom_site_label_2
_geom_angle_atom_site_label_3
_geom_angle
P2 Rh1 P1 95.59(5)
P2 Rh1 C62 90.56(17)
P1 Rh1 C62 154.75(18)
P2 Rh1 C61 87.69(17)
P1 Rh1 C61 168.23(18)
C62 Rh1 C61 36.0(2)
P2 Rh1 Cl1 174.39(7)
P1 Rh1 Cl1 86.75(6)
C62 Rh1 Cl1 85.21(17)
C61 Rh1 Cl1 91.03(17)
O4 P2 O3 103.63(18)
O4 P2 N2 103.5(2)
O3 P2 N2 95.5(2)
O4 P2 Rh1 117.18(14)
O3 P2 Rh1 121.11(15)
N2 P2 Rh1 112.58(17)
O2 P1 O1 101.76(18)
O2 P1 N1 99.0(2)
O1 P1 N1 108.8(2)
O2 P1 Rh1 112.62(15)
O1 P1 Rh1 113.07(14)
N1 P1 Rh1 119.37(17)
C1 O1 P1 125.9(3)
C12 O2 P1 110.4(3)
C35 O3 P2 120.1(3)
C46 O4 P2 121.5(3)
C21 N1 C34 115.7(4)
C21 N1 P1 118.4(4)
C34 N1 P1 125.4(4)
C55 N2 C68 111.8(4)
C55 N2 P2 113.2(4)
C68 N2 P2 113.1(3)
C10 C1 O1 120.9(5)
C10 C1 C2 122.0(5)
O1 C1 C2 116.8(4)
C3 C2 C1 120.7(5)
C3 C2 H2 119.6
C1 C2 H2 119.6
C2 C3 C4 119.8(5)
C2 C3 H3 120.1
C4 C3 H3 120.1
C9 C4 C5 119.1(5)
C9 C4 C3 119.8(5)
C5 C4 C3 121.2(6)
C6 C5 C4 121.1(6)
C6 C5 H5 119.4
C4 C5 H5 119.4
C5 C6 C7 119.8(6)
C5 C6 H6 120.1
C7 C6 H6 120.1
C8 C7 C6 121.1(6)
C8 C7 H7 119.4
C6 C7 H7 119.4
C7 C8 C9 120.0(6)
C7 C8 H8 120.0
C9 C8 H8 120.0
C4 C9 C8 118.8(5)
C4 C9 C10 119.2(5)
C8 C9 C10 121.9(5)
C1 C10 C9 117.9(5)
C1 C10 C11 120.1(4)
C9 C10 C11 122.0(4)
C12 C11 C20 118.1(5)
C12 C11 C10 119.9(5)
C20 C11 C10 121.7(5)
C11 C12 C13 124.6(5)
C11 C12 O2 118.4(5)
C13 C12 O2 117.0(5)
C14 C13 C12 116.6(6)
C14 C13 H13 121.7
C12 C13 H13 121.7
C13 C14 C15 123.7(6)
C13 C14 H14 118.2
C15 C14 H14 118.2
C16 C15 C14 122.9(6)
C16 C15 C20 118.6(6)
C14 C15 C20 118.5(5)
C17 C16 C15 121.4(6)
C17 C16 H16 119.3
C15 C16 H16 119.3
C16 C17 C18 119.9(6)
C16 C17 H17 120.0
C18 C17 H17 120.0
C19 C18 C17 119.6(6)
C19 C18 H18 120.2
C17 C18 H18 120.2
C18 C19 C20 122.2(6)
C18 C19 H19 118.9
C20 C19 H19 118.9
C19 C20 C15 118.2(5)
C19 C20 C11 123.3(5)
C15 C20 C11 118.3(5)
C22 C21 C26 121.0(5)
C22 C21 N1 119.0(6)
C26 C21 N1 120.0(5)
C21 C22 C23 120.2(7)
C21 C22 H22 119.9
C23 C22 H22 119.9
C24 C23 C22 119.2(7)
C24 C23 H23 120.4
C22 C23 H23 120.4
C25 C24 C23 120.8(6)
C25 C24 H24 119.6
C23 C24 H24 119.6
C24 C25 C26 122.1(7)
C24 C25 H25 118.9
C26 C25 H25 118.9
C21 C26 C25 116.5(6)
C21 C26 C27 123.2(5)
C25 C26 C27 120.2(6)
C28 C27 C26 127.7(6)
C28 C27 H27 116.2
C26 C27 H27 116.2
C27 C28 C29 127.2(6)
C27 C28 H28 116.4
C29 C28 H28 116.4
C30 C29 C34 118.6(7)
C30 C29 C28 119.0(7)
C34 C29 C28 122.4(6)
C31 C30 C29 120.1(8)
C31 C30 H30 120.0
C29 C30 H30 120.0
C30 C31 C32 121.8(7)
C30 C31 H31 119.1
C32 C31 H31 119.1
C31 C32 C33 119.1(8)
C31 C32 H32 120.4
C33 C32 H32 120.4
C34 C33 C32 119.7(8)
C34 C33 H33 120.2
C32 C33 H33 120.2
C33 C34 C29 120.5(6)
C33 C34 N1 119.2(6)
C29 C34 N1 120.1(5)
C44 C35 O3 119.3(5)
C44 C35 C36 123.6(5)
O3 C35 C36 117.1(5)
C37 C36 C35 119.2(5)
C37 C36 H36 120.4
C35 C36 H36 120.4
C36 C37 C38 121.5(5)
C36 C37 H37 119.2
C38 C37 H37 119.2
C39 C38 C37 122.5(6)
C39 C38 C43 119.5(6)
C37 C38 C43 117.9(5)
C40 C39 C38 121.1(6)
C40 C39 H39 119.5
C38 C39 H39 119.5
C39 C40 C41 120.9(6)
C39 C40 H40 119.6
C41 C40 H40 119.6
C42 C41 C40 120.2(6)
C42 C41 H41 119.9
C40 C41 H41 119.9
C41 C42 C43 121.5(6)
C41 C42 H42 119.2
C43 C42 H42 119.2
C38 C43 C42 116.7(5)
C38 C43 C44 120.5(5)
C42 C43 C44 122.7(5)
C35 C44 C43 117.0(5)
C35 C44 C45 121.2(4)
C43 C44 C45 121.7(4)
C46 C45 C54 116.9(4)
C46 C45 C44 121.4(4)
C54 C45 C44 121.7(4)
C45 C46 C47 123.6(5)
C45 C46 O4 121.3(4)
C47 C46 O4 115.0(5)
C48 C47 C46 118.7(5)
C48 C47 H47 120.7
C46 C47 H47 120.7
C47 C48 C49 121.8(5)
C47 C48 H48 119.1
C49 C48 H48 119.1
C50 C49 C48 122.8(5)
C50 C49 C54 119.1(5)
C48 C49 C54 118.1(5)
C51 C50 C49 121.5(5)
C51 C50 H50 119.2
C49 C50 H50 119.2
C50 C51 C52 120.5(5)
C50 C51 H51 119.8
C52 C51 H51 119.8
C53 C52 C51 119.8(6)
C53 C52 H52 120.1
C51 C52 H52 120.1
C52 C53 C54 121.6(5)
C52 C53 H53 119.2
C54 C53 H53 119.2
C53 C54 C49 117.4(4)
C53 C54 C45 122.4(5)
C49 C54 C45 120.1(5)
C56 C55 C60 121.7(6)
C56 C55 N2 119.3(6)
C60 C55 N2 118.8(5)
C57 C56 C55 119.2(8)
C57 C56 H56 120.4
C55 C56 H56 120.4
C58 C57 C56 121.5(8)
C58 C57 H57 119.3
C56 C57 H57 119.3
C57 C58 C59 120.4(8)
C57 C58 H58 119.8
C59 C58 H58 119.8
C58 C59 C60 119.1(8)
C58 C59 H59 120.4
C60 C59 H59 120.4
C55 C60 C59 118.0(7)
C55 C60 C61 123.8(6)
C59 C60 C61 118.1(7)
C62 C61 C60 124.1(7)
C62 C61 Rh1 70.4(3)
C60 C61 Rh1 117.4(4)
C62 C61 H61 112.8
C60 C61 H61 112.8
Rh1 C61 H61 112.8
C61 C62 C63 126.3(6)
C61 C62 Rh1 73.7(4)
C63 C62 Rh1 113.9(4)
C61 C62 H62 112.3
C63 C62 H62 112.3
Rh1 C62 H62 112.3
C68 C63 C64 117.1(6)
C68 C63 C62 123.9(6)
C64 C63 C62 119.0(6)
C65 C64 C63 120.5(7)
C65 C64 H64 119.7
C63 C64 H64 119.7
C66 C65 C64 120.2(8)
C66 C65 H65 119.9
C64 C65 H65 119.9
C65 C66 C67 121.1(8)
C65 C66 H66 119.4
C67 C66 H66 119.4
C66 C67 C68 119.1(7)
C66 C67 H67 120.4
C68 C67 H67 120.4
C63 C68 C67 121.9(6)
C63 C68 N2 120.1(6)
C67 C68 N2 117.8(5)
N1S C1S C2S 179.1(9)
C1S C2S H2SA 109.5
C1S C2S H2SB 109.5
H2SA C2S H2SB 109.5
C1S C2S H2SC 109.5
H2SA C2S H2SC 109.5
H2SB C2S H2SC 109.5
C3SA C4SA H4SA 109.5
C3SA C4SA H4SB 109.5
H4SA C4SA H4SB 109.5
C3SA C4SA H4SC 109.5
H4SA C4SA H4SC 109.5
H4SB C4SA H4SC 109.5
N2SA C3SA C4SA 168(3)
C3S C4S H4SD 109.5
C3S C4S H4SE 109.5
H4SD C4S H4SE 109.5
C3S C4S H4SF 109.5
H4SD C4S H4SF 109.5
H4SE C4S H4SF 109.5
N2S C3S C4S 154(5)

loop_
_geom_bond_atom_site_label_1
_geom_bond_atom_site_label_2
_geom_bond_distance
Rh1 P2 2.1464(16)
Rh1 P1 2.2421(16)
Rh1 C62 2.253(6)
Rh1 C61 2.296(6)
Rh1 Cl1 2.4027(16)
P2 O4 1.608(4)
P2 O3 1.624(4)
P2 N2 1.703(5)
P1 O2 1.614(4)
P1 O1 1.616(4)
P1 N1 1.661(5)
O1 C1 1.391(6)
O2 C12 1.425(6)
O3 C35 1.398(6)
O4 C46 1.411(6)
N1 C21 1.430(7)
N1 C34 1.450(7)
N2 C55 1.440(7)
N2 C68 1.476(7)
C1 C10 1.364(7)
C1 C2 1.403(7)
C2 C3 1.347(7)
C2 H2 0.9300
C3 C4 1.424(8)
C3 H3 0.9300
C4 C9 1.403(7)
C4 C5 1.416(8)
C5 C6 1.354(9)
C5 H5 0.9300
C6 C7 1.391(9)
C6 H6 0.9300
C7 C8 1.372(8)
C7 H7 0.9300
C8 C9 1.412(7)
C8 H8 0.9300
C9 C10 1.446(7)
C10 C11 1.506(7)
C11 C12 1.368(7)
C11 C20 1.441(7)
C12 C13 1.403(7)
C13 C14 1.357(9)
C13 H13 0.9300
C14 C15 1.408(8)
C14 H14 0.9300
C15 C16 1.406(8)
C15 C20 1.432(7)
C16 C17 1.371(9)
C16 H16 0.9300
C17 C18 1.400(8)
C17 H17 0.9300
C18 C19 1.374(7)
C18 H18 0.9300
C19 C20 1.392(7)
C19 H19 0.9300
C21 C22 1.382(8)
C21 C26 1.392(8)
C22 C23 1.403(9)
C22 H22 0.9300
C23 C24 1.357(10)
C23 H23 0.9300
C24 C25 1.357(10)
C24 H24 0.9300
C25 C26 1.415(8)
C25 H25 0.9300
C26 C27 1.452(8)
C27 C28 1.318(8)
C27 H27 0.9300
C28 C29 1.448(9)
C28 H28 0.9300
C29 C30 1.399(9)
C29 C34 1.400(9)
C30 C31 1.363(11)
C30 H30 0.9300
C31 C32 1.370(12)
C31 H31 0.9300
C32 C33 1.404(9)
C32 H32 0.9300
C33 C34 1.379(9)
C33 H33 0.9300
C35 C44 1.368(7)
C35 C36 1.404(7)
C36 C37 1.350(8)
C36 H36 0.9300
C37 C38 1.423(8)
C37 H37 0.9300
C38 C39 1.405(8)
C38 C43 1.427(7)
C39 C40 1.351(9)
C39 H39 0.9300
C40 C41 1.385(9)
C40 H40 0.9300
C41 C42 1.362(8)
C41 H41 0.9300
C42 C43 1.429(7)
C42 H42 0.9300
C43 C44 1.434(7)
C44 C45 1.469(6)
C45 C46 1.367(7)
C45 C54 1.441(6)
C46 C47 1.411(7)
C47 C48 1.358(8)
C47 H47 0.9300
C48 C49 1.417(8)
C48 H48 0.9300
C49 C50 1.407(7)
C49 C54 1.428(7)
C50 C51 1.343(8)
C50 H50 0.9300
C51 C52 1.403(9)
C51 H51 0.9300
C52 C53 1.368(7)
C52 H52 0.9300
C53 C54 1.416(7)
C53 H53 0.9300
C55 C56 1.377(8)
C55 C60 1.400(9)
C56 C57 1.373(10)
C56 H56 0.9300
C57 C58 1.371(12)
C57 H57 0.9300
C58 C59 1.396(12)
C58 H58 0.9300
C59 C60 1.424(9)
C59 H59 0.9300
C60 C61 1.476(9)
C61 C62 1.405(9)
C61 H61 0.9800
C62 C63 1.462(9)
C62 H62 0.9800
C63 C68 1.367(8)
C63 C64 1.424(9)
C64 C65 1.374(11)
C64 H64 0.9300
C65 C66 1.355(11)
C65 H65 0.9300
C66 C67 1.366(9)
C66 H66 0.9300
C67 C68 1.390(8)
C67 H67 0.9300
N1S C1S 1.119(9)
C1S C2S 1.435(10)
C2S H2SA 0.9600
C2S H2SB 0.9600
C2S H2SC 0.9600
C4SA C3SA 1.452(9)
C4SA H4SA 0.9600
C4SA H4SB 0.9600
C4SA H4SC 0.9600
C3SA N2SA 1.081(2)
C4S C3S 1.50(2)
C4S H4SD 0.9600
C4S H4SE 0.9600
C4S H4SF 0.9600
C3S N2S 1.080(2)
